data_1556723
loop_
_publ_author_name
'Ho, Hon Eong'
'Pagano, Angela'
'Rossi-Ashton, James A.'
'Donald, James R.'
'Epton, Ryan G.'
'Churchill, Jonathan C.'
'James, Michael J.'
'O'Brien, Peter'
'Taylor, Richard J. K.'
'Unsworth, William P.'

_publ_section_title
;
 Visible-light-induced intramolecular charge transfer in the radical
 spirocyclisation of indole-tethered ynones
;
_journal_issue 5
_journal_name_full 'Chemical Science'
_journal_page_first 1353
_journal_page_last 1360
_journal_paper_doi 10.1039/C9SC05311E
_journal_volume 11
_journal_year 2020
_chemical_formula_moiety 'C25 H21 N O S'
_chemical_formula_sum 'C25 H21 N O S'
_chemical_formula_weight 383.49
_space_group_crystal_system triclinic
_space_group_IT_number 2
_space_group_name_Hall '-P 1'
_space_group_name_H-M_alt 'P -1'
_atom_sites_solution_hydrogens mixed
_atom_sites_solution_primary dual
_audit_creation_date 2018-12-13
_audit_creation_method
;
Olex2 1.2
(compiled 2018.05.29 svn.r3508 for OlexSys, GUI svn.r5506)
;
_audit_update_record
;
2019-08-06 deposited with the CCDC.	2019-12-20 downloaded from the CCDC.
;
_cell_angle_alpha 81.846(4)
_cell_angle_beta 74.281(5)
_cell_angle_gamma 81.076(5)
_cell_formula_units_Z 2
_cell_length_a 8.7543(5)
_cell_length_b 9.9710(6)
_cell_length_c 11.6327(6)
_cell_measurement_reflns_used 7579
_cell_measurement_temperature 110.05(10)
_cell_measurement_theta_max 70.7950
_cell_measurement_theta_min 3.9550
_cell_volume 960.27(10)
_computing_cell_refinement 'CrysAlisPro 1.171.39.46 (Rigaku OD, 2018)'
_computing_data_collection 'CrysAlisPro 1.171.39.46 (Rigaku OD, 2018)'
_computing_data_reduction 'CrysAlisPro 1.171.39.46 (Rigaku OD, 2018)'
_computing_molecular_graphics 'Olex2 (Dolomanov et al., 2009)'
_computing_publication_material 'Olex2 (Dolomanov et al., 2009)'
_computing_structure_refinement 'ShelXL (Sheldrick, 2015)'
_computing_structure_solution 'ShelXT (Sheldrick, 2015)'
_diffrn_ambient_environment N~2~
_diffrn_ambient_temperature 110.05(10)
_diffrn_detector 'CCD plate'
_diffrn_detector_area_resol_mean 16.1450
_diffrn_detector_type Eos
_diffrn_measured_fraction_theta_full 1.000
_diffrn_measured_fraction_theta_max 0.981
_diffrn_measurement_details
;
List of Runs (angles in degrees, time in seconds):

  # Type    Start    End  Width  t~exp~   \w     \q     \k     \f   Frames
#--------------------------------------------------------------------------
  1  \w    -72.00  26.00   1.00    1.00    --    0.00 -37.00-120.00   98
  2  \w    -21.00  69.00   1.00    1.00    --    0.00  57.00  30.00   90
  3  \w     23.00 111.00   1.00    1.00    --   54.00-125.00-180.00   88
  4  \w     28.00 126.00   1.00    1.00    --   54.00  37.00 -30.00   98
  5  \w     10.00 127.00   1.00    1.00    --   54.00  19.00 -90.00  117
  6  \w    -18.00  80.00   1.00    1.00    --   54.00 -37.00  90.00   98
  7  \w    -15.00  75.00   1.00    1.00    --   54.00 -57.00   0.00   90
  8  \w     33.00 123.00   1.00    1.00    --   54.00  57.00-120.00   90
  9  \w      1.00  96.00   1.00    1.00    --   54.00 -99.00 -30.00   95
 10  \w     36.00 113.00   1.00    1.00    --  108.00-111.00-150.00   77
 11  \w     86.00 176.00   1.00    1.00    --  108.00  63.00-150.00   90
 12  \w     86.00 176.00   1.00    1.00    --  108.00  63.00  90.00   90
 13  \w     40.00 130.00   1.00    1.00    --  108.00 -63.00 -60.00   90
 14  \w     40.00 130.00   1.00    1.00    --  108.00 -63.00-180.00   90
 15  \w     36.00 134.00   1.00    1.00    --  108.00 -37.00  90.00   98
 16  \w     36.00 113.00   1.00    1.00    --  108.00-111.00 -30.00   77
 17  \w     36.00 113.00   1.00    1.00    --  108.00-111.00  60.00   77
 18  \w     82.00 178.00   1.00    1.00    --  108.00  37.00 -90.00   96
 19  \w     38.00 130.00   1.00    1.00    --  108.00 -50.00  60.00   92
 20  \w     35.00 178.00   1.00    1.00    --  108.00 -12.00-120.00  143
 21  \w     36.00 113.00   1.00    1.00    --  108.00-111.00-180.00   77
 22  \w     36.00 113.00   1.00    1.00    --  108.00-111.00 120.00   77
 23  \w    -21.00  69.00   1.00    1.00    --    0.00  57.00-150.00   90
 24  \w    -69.00  21.00   1.00    1.00    --    0.00 -57.00 -30.00   90
 25  \w    -15.00  75.00   1.00    1.00    --   54.00 -57.00-150.00   90
 26  \w     24.00 124.00   1.00    1.00    --   54.00  77.00 -30.00  100
 27  \w     24.00 124.00   1.00    1.00    --   54.00  77.00-180.00  100
 28  \w     24.00 124.00   1.00    1.00    --   54.00  77.00  60.00  100
 29  \w     24.00 124.00   1.00    1.00    --   54.00  77.00-120.00  100
 30  \w     24.00 124.00   1.00    1.00    --   54.00  77.00 -60.00  100
 31  \w     24.00 124.00   1.00    1.00    --   54.00  77.00 120.00  100
 32  \w     24.00 124.00   1.00    1.00    --   54.00  77.00   0.00  100
 33  \w     74.00 136.00   1.00    1.00    --  108.00  25.00-180.00   62
 34  \w     86.00 178.00   1.00    1.00    --  108.00  50.00  60.00   92
 35  \w     78.00 178.00   1.00    1.00    --  108.00  77.00 -60.00  100
 36  \w     74.00 178.00   1.00    1.00    --  108.00  25.00  30.00  104
;
_diffrn_measurement_device 'four-circle diffractometer'
_diffrn_measurement_device_type 'SuperNova, Dual, Cu at home/near, Eos'
_diffrn_measurement_method '\w scans'
_diffrn_orient_matrix_type 'CrysAlisPro convention (1999,Acta A55,543-557)'
_diffrn_orient_matrix_UB_11 -0.0286799000
_diffrn_orient_matrix_UB_12 0.0588785000
_diffrn_orient_matrix_UB_13 0.1206137000
_diffrn_orient_matrix_UB_21 0.1812858000
_diffrn_orient_matrix_UB_22 -0.0226316000
_diffrn_orient_matrix_UB_23 -0.0109531000
_diffrn_orient_matrix_UB_31 0.0155755000
_diffrn_orient_matrix_UB_32 0.1440618000
_diffrn_orient_matrix_UB_33 -0.0668677000
_diffrn_radiation_monochromator mirror
_diffrn_radiation_probe x-ray
_diffrn_radiation_type CuK\a
_diffrn_radiation_wavelength 1.54184
_diffrn_reflns_av_R_equivalents 0.0214
_diffrn_reflns_av_unetI/netI 0.0175
_diffrn_reflns_Laue_measured_fraction_full 1.000
_diffrn_reflns_Laue_measured_fraction_max 0.981
_diffrn_reflns_limit_h_max 10
_diffrn_reflns_limit_h_min -10
_diffrn_reflns_limit_k_max 12
_diffrn_reflns_limit_k_min -10
_diffrn_reflns_limit_l_max 14
_diffrn_reflns_limit_l_min -14
_diffrn_reflns_number 14054
_diffrn_reflns_point_group_measured_fraction_full 1.000
_diffrn_reflns_point_group_measured_fraction_max 0.981
_diffrn_reflns_theta_full 67.684
_diffrn_reflns_theta_max 71.048
_diffrn_reflns_theta_min 3.970
_diffrn_source 'micro-focus sealed X-ray tube'
_diffrn_source_type 'SuperNova (Cu) X-ray Source'
_exptl_absorpt_coefficient_mu 1.605
_exptl_absorpt_correction_T_max 0.882
_exptl_absorpt_correction_T_min 0.640
_exptl_absorpt_correction_type analytical
_exptl_absorpt_process_details
;
CrysAlisPro 1.171.39.46 (Rigaku Oxford Diffraction, 2018)
Analytical numeric absorption correction using a multifaceted crystal
			model based on expressions derived by R.C. Clark & J.S. Reid.
(Clark, R. C. & Reid, J. S. (1995). Acta Cryst. A51, 887-897)
Empirical absorption correction using spherical harmonics,
 implemented in SCALE3 ABSPACK scaling algorithm.
;
_exptl_crystal_colour yellow
_exptl_crystal_colour_primary yellow
_exptl_crystal_density_diffrn 1.326
_exptl_crystal_description block
_exptl_crystal_F_000 404
_exptl_crystal_recrystallization_method DCM/Et2O/hexane
_exptl_crystal_size_max 0.49
_exptl_crystal_size_mid 0.281
_exptl_crystal_size_min 0.124
_refine_diff_density_max 0.292
_refine_diff_density_min -0.284
_refine_diff_density_rms 0.044
_refine_ls_extinction_method none
_refine_ls_goodness_of_fit_ref 1.052
_refine_ls_hydrogen_treatment mixed
_refine_ls_matrix_type full
_refine_ls_number_parameters 258
_refine_ls_number_reflns 3652
_refine_ls_number_restraints 0
_refine_ls_restrained_S_all 1.052
_refine_ls_R_factor_all 0.0334
_refine_ls_R_factor_gt 0.0318
_refine_ls_shift/su_max 0.001
_refine_ls_shift/su_mean 0.000
_refine_ls_structure_factor_coef Fsqd
_refine_ls_weighting_details 'w=1/[\s^2^(Fo^2^)+(0.0376P)^2^+0.4785P] where P=(Fo^2^+2Fc^2^)/3'
_refine_ls_weighting_scheme calc
_refine_ls_wR_factor_gt 0.0796
_refine_ls_wR_factor_ref 0.0808
_reflns_Friedel_coverage 0.000
_reflns_number_gt 3469
_reflns_number_total 3652
_reflns_threshold_expression 'I > 2\s(I)'
_cod_data_source_file c9sc05311e2.cif
_cod_data_source_block rjkt1804
_cod_depositor_comments
;Adding full bibliography for 1556719--1556723.cif.

 Adding full bibliography for 1556719--1556723.cif.
;
_cod_database_code 1556723
_shelx_shelxl_version_number 2014/7
_chemical_oxdiff_formula 'C25 H21 N O S'
_chemical_oxdiff_usercomment 'Hon Eong Ho heh-APG-37 (A)'
_shelx_space_group_comment
;
The symmetry employed for this shelxl refinement is uniquely defined
by the following loop, which should always be used as a source of
symmetry information in preference to the above space-group names.
They are only intended as comments.
;
_shelx_estimated_absorpt_t_max 0.826
_shelx_estimated_absorpt_t_min 0.507
_reflns_odcompleteness_completeness 99.97
_reflns_odcompleteness_iscentric 1
_reflns_odcompleteness_theta 66.97
_olex2_refinement_description
;
1. Fixed Uiso
 At 1.2 times of:
  All C(H) groups, All C(H,H) groups
 At 1.5 times of:
  All C(H,H,H) groups
2.a Ternary CH refined with riding coordinates:
 C18(H18)
2.b Secondary CH2 refined with riding coordinates:
 C3(H3A,H3B)
2.c Aromatic/amide H refined with riding coordinates:
 C7(H7), C8(H8), C9(H9), C10(H10), C11(H11), C13(H13), C14(H14), C15(H15),
 C16(H16), C21(H21), C22(H22), C23(H23), C24(H24), C25(H25)
2.d Idealised Me refined as rotating group:
 C19(H19A,H19B,H19C)
;
_olex2_date_sample_data_collection 2018-12-04
_olex2_date_sample_submission 2018-11-28
_olex2_exptl_crystal_mounting_method 'oil on micromount'
_olex2_submission_original_sample_id heh-APG-37
_olex2_submission_special_instructions 'No special instructions were received'
_oxdiff_exptl_absorpt_empirical_details
;
Empirical correction (ABSPACK) includes:
- Absorption correction using spherical harmonics
- Frame scaling
;
_oxdiff_exptl_absorpt_empirical_full_max 1.364
_oxdiff_exptl_absorpt_empirical_full_min 0.675

loop_
_space_group_symop_operation_xyz
'x, y, z'
'-x, -y, -z'

loop_
_atom_site_label
_atom_site_type_symbol
_atom_site_fract_x
_atom_site_fract_y
_atom_site_fract_z
_atom_site_U_iso_or_equiv
_atom_site_adp_type
_atom_site_occupancy
_atom_site_site_symmetry_order
_atom_site_calc_flag
_atom_site_refinement_flags_posn
C1 C 0.25449(15) 0.31659(13) 0.75800(11) 0.0154(3) Uani 1 1 d .
C2 C 0.15540(15) 0.36862(13) 0.87135(11) 0.0165(3) Uani 1 1 d .
C3 C 0.26236(15) 0.43460(14) 0.92298(11) 0.0182(3) Uani 1 1 d .
H3A H 0.2575 0.3960 1.0051 0.022 Uiso 1 1 calc R
H3B H 0.2296 0.5321 0.9223 0.022 Uiso 1 1 calc R
C4 C 0.43260(14) 0.40578(12) 0.84290(11) 0.0143(3) Uani 1 1 d .
C5 C 0.40904(15) 0.33474(12) 0.74028(11) 0.0142(2) Uani 1 1 d .
C6 C 0.54040(14) 0.28989(13) 0.63702(11) 0.0148(3) Uani 1 1 d .
C7 C 0.56224(15) 0.15315(13) 0.61364(12) 0.0185(3) Uani 1 1 d .
H7 H 0.4942 0.0931 0.6623 0.022 Uiso 1 1 calc R
C8 C 0.68408(16) 0.10619(14) 0.51892(12) 0.0218(3) Uani 1 1 d .
H8 H 0.6973 0.0152 0.5045 0.026 Uiso 1 1 calc R
C9 C 0.78611(16) 0.19471(15) 0.44590(12) 0.0232(3) Uani 1 1 d .
H9 H 0.8689 0.1631 0.3832 0.028 Uiso 1 1 calc R
C10 C 0.76405(16) 0.33067(15) 0.46683(12) 0.0217(3) Uani 1 1 d .
H10 H 0.8319 0.3903 0.4173 0.026 Uiso 1 1 calc R
C11 C 0.64159(15) 0.37888(14) 0.56108(11) 0.0177(3) Uani 1 1 d .
H11 H 0.6271 0.4706 0.5735 0.021 Uiso 1 1 calc R
C12 C 0.52445(15) 0.52702(13) 0.79144(11) 0.0152(3) Uani 1 1 d .
C13 C 0.47548(17) 0.65473(13) 0.74126(12) 0.0203(3) Uani 1 1 d .
H13 H 0.3680 0.6823 0.7449 0.024 Uiso 1 1 calc R
C14 C 0.59039(18) 0.74179(14) 0.68499(13) 0.0254(3) Uani 1 1 d .
H14 H 0.5598 0.8286 0.6510 0.030 Uiso 1 1 calc R
C15 C 0.75070(18) 0.69863(15) 0.67974(12) 0.0255(3) Uani 1 1 d .
H15 H 0.8264 0.7567 0.6401 0.031 Uiso 1 1 calc R
C16 C 0.80092(16) 0.57132(14) 0.73196(12) 0.0212(3) Uani 1 1 d .
H16 H 0.9083 0.5445 0.7295 0.025 Uiso 1 1 calc R
C17 C 0.68579(15) 0.48502(13) 0.78802(11) 0.0164(3) Uani 1 1 d .
C18 C 0.54910(15) 0.31874(13) 0.91265(11) 0.0161(3) Uani 1 1 d .
H18 H 0.5305 0.3555 0.9897 0.019 Uiso 1 1 calc R
C19 C 0.53482(16) 0.16744(14) 0.93832(12) 0.0217(3) Uani 1 1 d .
H19A H 0.5550 0.1285 0.8640 0.033 Uiso 1 1 calc GR
H19B H 0.4289 0.1540 0.9857 0.033 Uiso 1 1 calc GR
H19C H 0.6114 0.1239 0.9815 0.033 Uiso 1 1 calc GR
C20 C 0.08425(15) 0.11290(13) 0.74328(11) 0.0174(3) Uani 1 1 d .
C21 C -0.05775(15) 0.08459(14) 0.72465(13) 0.0212(3) Uani 1 1 d .
H21 H -0.1092 0.1444 0.6741 0.025 Uiso 1 1 calc R
C22 C -0.12163(16) -0.03314(15) 0.78193(13) 0.0253(3) Uani 1 1 d .
H22 H -0.2156 -0.0527 0.7688 0.030 Uiso 1 1 calc R
C23 C -0.04743(17) -0.12203(15) 0.85843(13) 0.0258(3) Uani 1 1 d .
H23 H -0.0909 -0.2012 0.8961 0.031 Uiso 1 1 calc R
C24 C 0.09245(18) -0.09241(16) 0.87865(12) 0.0263(3) Uani 1 1 d .
H24 H 0.1415 -0.1510 0.9313 0.032 Uiso 1 1 calc R
C25 C 0.15899(16) 0.02393(15) 0.82068(12) 0.0220(3) Uani 1 1 d .
H25 H 0.2536 0.0427 0.8334 0.026 Uiso 1 1 calc R
N1 N 0.70654(13) 0.35099(11) 0.83857(10) 0.0172(2) Uani 1 1 d .
H1 H 0.789(2) 0.3274(18) 0.8691(16) 0.029(4) Uiso 1 1 d .
O1 O 0.01370(10) 0.36076(10) 0.91448(8) 0.0222(2) Uani 1 1 d .
S1 S 0.16759(4) 0.25833(3) 0.65750(3) 0.01847(10) Uani 1 1 d .

loop_
_atom_site_aniso_label
_atom_site_aniso_U_11
_atom_site_aniso_U_22
_atom_site_aniso_U_33
_atom_site_aniso_U_23
_atom_site_aniso_U_13
_atom_site_aniso_U_12
C1 0.0158(6) 0.0152(6) 0.0152(6) -0.0027(5) -0.0038(5) -0.0009(5)
C2 0.0147(6) 0.0167(6) 0.0172(6) -0.0026(5) -0.0040(5) 0.0013(5)
C3 0.0139(6) 0.0220(7) 0.0181(6) -0.0086(5) -0.0007(5) -0.0010(5)
C4 0.0130(6) 0.0152(6) 0.0144(6) -0.0054(5) -0.0017(5) -0.0004(5)
C5 0.0162(6) 0.0113(6) 0.0146(6) -0.0017(4) -0.0036(5) -0.0005(4)
C6 0.0133(6) 0.0176(6) 0.0138(6) -0.0043(5) -0.0035(5) 0.0001(5)
C7 0.0183(6) 0.0188(6) 0.0176(6) -0.0037(5) -0.0025(5) -0.0022(5)
C8 0.0239(7) 0.0204(7) 0.0205(7) -0.0088(5) -0.0047(5) 0.0036(5)
C9 0.0191(7) 0.0314(8) 0.0161(6) -0.0081(5) -0.0002(5) 0.0041(6)
C10 0.0191(6) 0.0290(7) 0.0154(6) -0.0015(5) -0.0004(5) -0.0055(5)
C11 0.0185(6) 0.0194(6) 0.0159(6) -0.0040(5) -0.0047(5) -0.0020(5)
C12 0.0163(6) 0.0165(6) 0.0136(6) -0.0066(5) -0.0025(5) -0.0024(5)
C13 0.0239(7) 0.0175(6) 0.0208(6) -0.0066(5) -0.0076(5) 0.0010(5)
C14 0.0383(8) 0.0148(7) 0.0250(7) -0.0007(5) -0.0110(6) -0.0048(6)
C15 0.0331(8) 0.0246(7) 0.0213(7) -0.0020(6) -0.0048(6) -0.0155(6)
C16 0.0183(6) 0.0267(7) 0.0201(6) -0.0049(5) -0.0033(5) -0.0074(5)
C17 0.0182(6) 0.0179(6) 0.0139(6) -0.0056(5) -0.0038(5) -0.0022(5)
C18 0.0153(6) 0.0185(6) 0.0144(6) -0.0032(5) -0.0031(5) -0.0013(5)
C19 0.0224(7) 0.0200(7) 0.0216(7) 0.0008(5) -0.0053(5) -0.0024(5)
C20 0.0153(6) 0.0200(6) 0.0165(6) -0.0084(5) 0.0001(5) -0.0023(5)
C21 0.0161(6) 0.0221(7) 0.0268(7) -0.0114(5) -0.0053(5) 0.0017(5)
C22 0.0160(6) 0.0280(7) 0.0330(8) -0.0171(6) -0.0003(6) -0.0043(5)
C23 0.0269(7) 0.0259(7) 0.0223(7) -0.0077(6) 0.0042(6) -0.0106(6)
C24 0.0311(8) 0.0299(8) 0.0181(7) -0.0021(6) -0.0050(6) -0.0069(6)
C25 0.0202(7) 0.0288(7) 0.0188(6) -0.0035(5) -0.0054(5) -0.0065(6)
N1 0.0120(5) 0.0193(6) 0.0201(5) -0.0016(4) -0.0047(4) -0.0009(4)
O1 0.0113(4) 0.0306(5) 0.0240(5) -0.0085(4) -0.0015(4) -0.0006(4)
S1 0.01909(17) 0.02239(18) 0.01604(16) -0.00291(12) -0.00644(12) -0.00453(12)

loop_
_atom_type_symbol
_atom_type_description
_atom_type_scat_dispersion_real
_atom_type_scat_dispersion_imag
_atom_type_scat_source
C C 0.0181 0.0091 'International Tables Vol C Tables 4.2.6.8 and 6.1.1.4'
H H 0.0000 0.0000 'International Tables Vol C Tables 4.2.6.8 and 6.1.1.4'
N N 0.0311 0.0180 'International Tables Vol C Tables 4.2.6.8 and 6.1.1.4'
O O 0.0492 0.0322 'International Tables Vol C Tables 4.2.6.8 and 6.1.1.4'
S S 0.3331 0.5567 'International Tables Vol C Tables 4.2.6.8 and 6.1.1.4'

loop_
_exptl_crystal_face_index_h
_exptl_crystal_face_index_k
_exptl_crystal_face_index_l
_exptl_crystal_face_perp_dist
-3 5 0 0.1818
-5 1 3 0.1344
0 5 -2 0.2454
-1 -5 2 0.2386
4 1 -3 0.1396
3 -4 0 0.1654
3 2 5 0.0554
-2 -1 -5 0.1077
-4 -1 -5 0.0574
-5 -2 -5 0.0554
-5 -2 -2 0.0736
-5 1 -4 0.1094
-5 -1 -3 0.0795
5 2 2 0.0827
5 -2 4 0.1276
5 1 3 0.0726
1 -2 -5 0.1400
1 -5 -4 0.1516
1 4 -5 0.2251
-1 -3 5 0.2295
-1 2 5 0.1400
2 3 5 0.0660
-5 -4 -4 0.0935
1 0 0 0.0772
-3 -4 -6 0.1028
-3 -3 -7 0.0987
-5 -3 -5 0.0529

loop_
_geom_angle_atom_site_label_1
_geom_angle_atom_site_label_2
_geom_angle_atom_site_label_3
_geom_angle
C2 C1 S1 121.40(9)
C5 C1 C2 111.01(11)
C5 C1 S1 127.22(10)
C1 C2 C3 107.39(10)
O1 C2 C1 126.40(12)
O1 C2 C3 126.21(11)
C2 C3 H3A 110.5
C2 C3 H3B 110.5
C2 C3 C4 106.33(10)
H3A C3 H3B 108.7
C4 C3 H3A 110.5
C4 C3 H3B 110.5
C3 C4 C5 103.78(10)
C3 C4 C18 112.58(10)
C5 C4 C18 113.46(10)
C12 C4 C3 117.38(10)
C12 C4 C5 110.10(10)
C12 C4 C18 99.93(10)
C1 C5 C4 111.13(10)
C1 C5 C6 124.60(11)
C6 C5 C4 124.26(10)
C7 C6 C5 118.75(11)
C11 C6 C5 122.69(11)
C11 C6 C7 118.55(11)
C6 C7 H7 119.6
C8 C7 C6 120.86(12)
C8 C7 H7 119.6
C7 C8 H8 120.0
C9 C8 C7 120.06(13)
C9 C8 H8 120.0
C8 C9 H9 120.2
C8 C9 C10 119.63(12)
C10 C9 H9 120.2
C9 C10 H10 119.6
C9 C10 C11 120.72(13)
C11 C10 H10 119.6
C6 C11 H11 119.9
C10 C11 C6 120.15(12)
C10 C11 H11 119.9
C13 C12 C4 130.43(12)
C13 C12 C17 121.17(12)
C17 C12 C4 108.00(11)
C12 C13 H13 120.6
C12 C13 C14 118.70(13)
C14 C13 H13 120.6
C13 C14 H14 120.0
C15 C14 C13 119.91(13)
C15 C14 H14 120.0
C14 C15 H15 119.1
C16 C15 C14 121.85(13)
C16 C15 H15 119.1
C15 C16 H16 121.0
C15 C16 C17 117.96(13)
C17 C16 H16 121.0
C16 C17 C12 120.38(12)
N1 C17 C12 110.60(11)
N1 C17 C16 128.88(12)
C4 C18 H18 107.8
C19 C18 C4 116.36(11)
C19 C18 H18 107.8
N1 C18 C4 102.63(10)
N1 C18 H18 107.8
N1 C18 C19 114.00(10)
C18 C19 H19A 109.5
C18 C19 H19B 109.5
C18 C19 H19C 109.5
H19A C19 H19B 109.5
H19A C19 H19C 109.5
H19B C19 H19C 109.5
C21 C20 S1 116.97(10)
C25 C20 C21 119.85(13)
C25 C20 S1 123.06(10)
C20 C21 H21 120.2
C22 C21 C20 119.52(13)
C22 C21 H21 120.2
C21 C22 H22 119.6
C23 C22 C21 120.80(13)
C23 C22 H22 119.6
C22 C23 H23 120.2
C22 C23 C24 119.61(13)
C24 C23 H23 120.2
C23 C24 H24 119.9
C25 C24 C23 120.25(14)
C25 C24 H24 119.9
C20 C25 H25 120.0
C24 C25 C20 119.96(13)
C24 C25 H25 120.0
C17 N1 C18 106.98(10)
C17 N1 H1 116.6(11)
C18 N1 H1 118.2(11)
C1 S1 C20 102.03(6)

loop_
_geom_bond_atom_site_label_1
_geom_bond_atom_site_label_2
_geom_bond_distance
C1 C2 1.4814(17)
C1 C5 1.3491(17)
C1 S1 1.7592(13)
C2 C3 1.5094(17)
C2 O1 1.2159(15)
C3 H3A 0.9700
C3 H3B 0.9700
C3 C4 1.5369(16)
C4 C5 1.5453(16)
C4 C12 1.5171(17)
C4 C18 1.5575(17)
C5 C6 1.4865(16)
C6 C7 1.4020(18)
C6 C11 1.3963(18)
C7 H7 0.9300
C7 C8 1.3877(18)
C8 H8 0.9300
C8 C9 1.385(2)
C9 H9 0.9300
C9 C10 1.386(2)
C10 H10 0.9300
C10 C11 1.3912(18)
C11 H11 0.9300
C12 C13 1.3790(19)
C12 C17 1.4010(18)
C13 H13 0.9300
C13 C14 1.395(2)
C14 H14 0.9300
C14 C15 1.390(2)
C15 H15 0.9300
C15 C16 1.388(2)
C16 H16 0.9300
C16 C17 1.3912(18)
C17 N1 1.3872(17)
C18 H18 0.9800
C18 C19 1.5137(18)
C18 N1 1.4700(16)
C19 H19A 0.9600
C19 H19B 0.9600
C19 H19C 0.9600
C20 C21 1.3944(18)
C20 C25 1.3922(19)
C20 S1 1.7759(13)
C21 H21 0.9300
C21 C22 1.384(2)
C22 H22 0.9300
C22 C23 1.382(2)
C23 H23 0.9300
C23 C24 1.389(2)
C24 H24 0.9300
C24 C25 1.384(2)
C25 H25 0.9300
N1 H1 0.873(18)

loop_
_geom_torsion_atom_site_label_1
_geom_torsion_atom_site_label_2
_geom_torsion_atom_site_label_3
_geom_torsion_atom_site_label_4
_geom_torsion
C1 C2 C3 C4 -6.01(14)
C1 C5 C6 C7 -53.76(18)
C1 C5 C6 C11 125.22(14)
C2 C1 C5 C4 -0.81(15)
C2 C1 C5 C6 178.02(11)
C2 C1 S1 C20 -65.08(11)
C2 C3 C4 C5 5.37(13)
C2 C3 C4 C12 127.07(11)
C2 C3 C4 C18 -117.73(11)
C3 C4 C5 C1 -2.95(14)
C3 C4 C5 C6 178.22(11)
C3 C4 C12 C13 -42.77(18)
C3 C4 C12 C17 144.53(11)
C3 C4 C18 C19 77.04(14)
C3 C4 C18 N1 -157.78(10)
C4 C5 C6 C7 124.91(13)
C4 C5 C6 C11 -56.10(17)
C4 C12 C13 C14 -171.00(12)
C4 C12 C17 C16 172.57(11)
C4 C12 C17 N1 -3.49(14)
C4 C18 N1 C17 32.50(12)
C5 C1 C2 C3 4.37(15)
C5 C1 C2 O1 -176.19(13)
C5 C1 S1 C20 122.53(12)
C5 C4 C12 C13 75.60(16)
C5 C4 C12 C17 -97.09(12)
C5 C4 C18 C19 -40.47(15)
C5 C4 C18 N1 84.72(12)
C5 C6 C7 C8 -179.44(12)
C5 C6 C11 C10 179.07(12)
C6 C7 C8 C9 0.0(2)
C7 C6 C11 C10 -1.95(18)
C7 C8 C9 C10 -1.1(2)
C8 C9 C10 C11 0.6(2)
C9 C10 C11 C6 0.9(2)
C11 C6 C7 C8 1.54(19)
C12 C4 C5 C1 -129.39(11)
C12 C4 C5 C6 51.78(15)
C12 C4 C18 C19 -157.62(10)
C12 C4 C18 N1 -32.43(11)
C12 C13 C14 C15 0.4(2)
C12 C17 N1 C18 -18.96(13)
C13 C12 C17 C16 -0.94(18)
C13 C12 C17 N1 -177.00(11)
C13 C14 C15 C16 -1.7(2)
C14 C15 C16 C17 1.6(2)
C15 C16 C17 C12 -0.30(19)
C15 C16 C17 N1 174.96(12)
C16 C17 N1 C18 165.40(13)
C17 C12 C13 C14 0.87(19)
C18 C4 C5 C1 119.56(12)
C18 C4 C5 C6 -59.27(15)
C18 C4 C12 C13 -164.76(13)
C18 C4 C12 C17 22.54(12)
C19 C18 N1 C17 159.22(11)
C20 C21 C22 C23 0.8(2)
C21 C20 C25 C24 0.15(19)
C21 C20 S1 C1 146.33(10)
C21 C22 C23 C24 0.4(2)
C22 C23 C24 C25 -1.3(2)
C23 C24 C25 C20 1.1(2)
C25 C20 C21 C22 -1.07(19)
C25 C20 S1 C1 -37.73(12)
O1 C2 C3 C4 174.55(12)
S1 C1 C2 C3 -169.15(9)
S1 C1 C2 O1 10.29(19)
S1 C1 C5 C4 172.24(9)
S1 C1 C5 C6 -8.94(19)
S1 C20 C21 C22 175.00(10)
S1 C20 C25 C24 -175.67(10)

loop_
_exptl_oxdiff_crystal_face_indexfrac_h
_exptl_oxdiff_crystal_face_indexfrac_k
_exptl_oxdiff_crystal_face_indexfrac_l
_exptl_oxdiff_crystal_face_x
_exptl_oxdiff_crystal_face_y
_exptl_oxdiff_crystal_face_z
-3.0000 5.0000 -0.0000 0.3804 -0.6570 0.6736
-5.0000 1.0000 2.9999 0.5641 -0.9619 -0.1344
0.0000 5.0000 -2.0000 0.0532 -0.0913 0.8540
-1.0000 -5.0000 2.0000 -0.0245 -0.0900 -0.8696
4.0000 1.0000 -3.0000 -0.4177 0.7354 0.4070
3.0000 -4.0000 0.0000 -0.3216 0.6344 -0.5295
3.0000 2.0000 5.0000 0.6348 0.4438 0.0005
-2.0000 -1.0000 -5.0000 -0.6046 -0.2852 0.1591
-4.0000 -1.0000 -5.0000 -0.5472 -0.6477 0.1280
-5.0000 -2.0000 -5.0000 -0.5774 -0.8064 -0.0317
-5.0000 -2.0000 -2.0000 -0.2156 -0.8393 -0.2323
-5.0000 1.0000 -4.0000 -0.2802 -0.8852 0.3337
-5.0000 -1.0000 -3.0000 -0.2773 -0.8509 -0.0213
5.0000 2.0000 2.0000 0.2156 0.8393 0.2323
5.0000 -2.0000 4.0000 0.2213 0.9079 -0.4777
5.0000 1.0000 3.0000 0.2773 0.8509 0.0213
1.0000 -2.0000 -5.0000 -0.7495 0.2813 0.0618
1.0000 -5.0000 -4.0000 -0.8055 0.3383 -0.4373
1.0000 4.0000 -5.0000 -0.3962 0.1455 0.9262
-1.0000 -3.0000 5.0000 0.4551 -0.1682 -0.7821
-1.0000 2.0000 5.0000 0.7495 -0.2813 -0.0618
2.0000 3.0000 5.0000 0.7223 0.2399 0.1290
-5.0000 -4.0000 -4.0000 -0.5746 -0.7721 -0.3867
1.0000 -0.0000 0.0000 -0.0287 0.1813 0.0156
-3.0000 -4.0000 -6.0000 -0.8732 -0.3876 -0.2218
-3.0000 -3.0000 -7.0000 -0.9349 -0.3993 -0.0108
-5.0000 -3.0000 -5.0000 -0.6363 -0.7838 -0.1757
